data_7021129
loop_
_publ_author_name
'Schmid, Thibault E.'
'Jones, Dale C.'
'Songis, Olivier'
'Diebolt, Olivier'
'Furst, Marc R. L.'
'Slawin, Alexandra M. Z.'
'Cazin, Catherine S. J.'

_publ_section_title
;
 Mixed phosphine/N-heterocyclic carbene palladium complexes: synthesis,
 characterization and catalytic use in aqueous Suzuki-Miyaura reactions.
;
_journal_issue 20
_journal_name_full 'Dalton transactions (Cambridge, England : 2003)'
_journal_page_first 7345
_journal_page_last 7353
_journal_paper_doi 10.1039/c2dt32858e
_journal_volume 42
_journal_year 2013
_chemical_formula_moiety 'C51 H75 Cl2 N2 P Pd,0.5(C H2 Cl2)'
_chemical_formula_sum 'C51.5 H76 Cl3 N2 P Pd'
_chemical_formula_weight 966.86
_chemical_name_systematic
;
?
;
_space_group_IT_number 2
_symmetry_cell_setting triclinic
_symmetry_space_group_name_Hall '-P 1'
_symmetry_space_group_name_H-M 'P -1'
_atom_sites_solution_hydrogens geom
_atom_sites_solution_primary direct
_atom_sites_solution_secondary difmap
_audit_creation_method SHELXL-97
_cell_angle_alpha 93.602(5)
_cell_angle_beta 91.002(6)
_cell_angle_gamma 92.724(7)
_cell_formula_units_Z 4
_cell_length_a 13.854(3)
_cell_length_b 16.741(4)
_cell_length_c 21.852(4)
_cell_measurement_reflns_used 18433
_cell_measurement_temperature 125(2)
_cell_measurement_theta_max 26.4
_cell_measurement_theta_min 1.2
_cell_volume 5051.3(19)
_computing_cell_refinement 'CrystalClear (Rigaku Corp., 2004)'
_computing_data_collection 'CrystalClear (Rigaku Corp., 2004)'
_computing_data_reduction 'CrystalClear (Rigaku Corp., 2004)'
_computing_molecular_graphics 'Bruker SHELXTL'
_computing_publication_material 'Bruker SHELXTL'
_computing_structure_refinement 'SHELXL-97 (Sheldrick, 1997)'
_computing_structure_solution 'SHELXS-97 (Sheldrick, 1990)'
_diffrn_ambient_temperature 125(2)
_diffrn_measured_fraction_theta_full 0.988
_diffrn_measured_fraction_theta_max 0.986
_diffrn_measurement_device_type CCD
_diffrn_measurement_method '\w scans'
_diffrn_radiation_monochromator confocal
_diffrn_radiation_source 'rotating anode'
_diffrn_radiation_type MoK\a
_diffrn_radiation_wavelength 0.71073
_diffrn_reflns_av_R_equivalents 0.1179
_diffrn_reflns_av_sigmaI/netI 0.1078
_diffrn_reflns_limit_h_max 15
_diffrn_reflns_limit_h_min -16
_diffrn_reflns_limit_k_max 20
_diffrn_reflns_limit_k_min -20
_diffrn_reflns_limit_l_max 25
_diffrn_reflns_limit_l_min -26
_diffrn_reflns_number 39296
_diffrn_reflns_theta_full 25.00
_diffrn_reflns_theta_max 25.35
_diffrn_reflns_theta_min 0.93
_exptl_absorpt_coefficient_mu 0.593
_exptl_absorpt_correction_T_max 1.000
_exptl_absorpt_correction_T_min 0.540
_exptl_absorpt_correction_type multi-scan
_exptl_absorpt_process_details 'Jacobson, R. (1998) Private communication'
_exptl_crystal_colour Yellow
_exptl_crystal_density_diffrn 1.271
_exptl_crystal_density_method 'not measured'
_exptl_crystal_description Platelet
_exptl_crystal_F_000 2044
_exptl_crystal_size_max 0.21
_exptl_crystal_size_mid 0.18
_exptl_crystal_size_min 0.03
_refine_diff_density_max 2.829
_refine_diff_density_min -2.955
_refine_diff_density_rms 0.337
_refine_ls_extinction_method none
_refine_ls_goodness_of_fit_ref 1.340
_refine_ls_hydrogen_treatment constr
_refine_ls_matrix_type full
_refine_ls_number_parameters 1059
_refine_ls_number_reflns 18263
_refine_ls_number_restraints 4
_refine_ls_restrained_S_all 1.340
_refine_ls_R_factor_all 0.1360
_refine_ls_R_factor_gt 0.0966
_refine_ls_shift/su_max 0.010
_refine_ls_shift/su_mean 0.000
_refine_ls_structure_factor_coef Fsqd
_refine_ls_weighting_details 'calc w=1/[\s^2^(Fo^2^)+(0.2000P)^2^+0.0000P] where P=(Fo^2^+2Fc^2^)/3'
_refine_ls_weighting_scheme calc
_refine_ls_wR_factor_gt 0.2788
_refine_ls_wR_factor_ref 0.3680
_reflns_number_gt 13272
_reflns_number_total 18263
_reflns_threshold_expression >2sigma(I)
_cod_data_source_file c2dt32858e.txt
_cod_data_source_block 2d
_cod_depositor_comments
;
The following automatic conversions were performed:

'_symmetry_cell_setting' value 'Triclinic' changed to 'triclinic'
according to /home/saulius/struct/CIF-dictionaries/cif_core.dic
dictionary named 'cif_core.dic' version 2.4.2 from
2011-04-26.

'_refine_ls_hydrogen_treatment' value 'CONSTR' changed
to 'constr' according to
/home/saulius/struct/CIF-dictionaries/cif_core.dic dictionary named
'cif_core.dic' version 2.4.2 from 2011-04-26.

Automatic conversion script
Id: cif_fix_values 1891 2012-01-12 08:04:46Z andrius 
;
_cod_original_cell_volume 5051.5(18)
_cod_original_sg_symbol_H-M P-1
_cod_original_formula_sum 'C51.50 H76 Cl3 N2 P Pd'
_cod_database_code 7021129

loop_
_symmetry_equiv_pos_as_xyz
'x, y, z'
'-x, -y, -z'

loop_
_atom_site_label
_atom_site_type_symbol
_atom_site_fract_x
_atom_site_fract_y
_atom_site_fract_z
_atom_site_U_iso_or_equiv
_atom_site_adp_type
_atom_site_occupancy
_atom_site_symmetry_multiplicity
_atom_site_calc_flag
_atom_site_refinement_flags
_atom_site_disorder_assembly
_atom_site_disorder_group
Pd1 Pd 0.08044(4) 0.21053(3) 0.78097(2) 0.0258(2) Uani 1 1 d . . .
Cl1 Cl -0.03226(13) 0.10326(11) 0.76685(9) 0.0319(4) Uani 1 1 d . . .
Cl2 Cl 0.19894(14) 0.31122(12) 0.78631(10) 0.0391(5) Uani 1 1 d . . .
C1 C 0.1801(5) 0.1399(5) 0.7403(4) 0.0303(17) Uani 1 1 d . . .
N2 N 0.2360(5) 0.0894(4) 0.7697(3) 0.0327(15) Uani 1 1 d . . .
C3 C 0.2953(6) 0.0490(5) 0.7276(4) 0.038(2) Uani 1 1 d . . .
H3A H 0.3407 0.0103 0.7367 0.046 Uiso 1 1 calc R . .
C4 C 0.2763(6) 0.0748(5) 0.6740(4) 0.0339(18) Uani 1 1 d . . .
H4A H 0.3056 0.0585 0.6366 0.041 Uiso 1 1 calc R . .
N5 N 0.2047(4) 0.1310(4) 0.6813(3) 0.0307(15) Uani 1 1 d . . .
C6 C 0.2411(5) 0.0839(5) 0.8350(4) 0.0328(18) Uani 1 1 d . . .
C7 C 0.1786(5) 0.0259(5) 0.8618(4) 0.0320(17) Uani 1 1 d . . .
C8 C 0.1828(7) 0.0265(6) 0.9259(4) 0.044(2) Uani 1 1 d . . .
H8A H 0.1425 -0.0109 0.9459 0.053 Uiso 1 1 calc R . .
C9 C 0.2433(7) 0.0793(6) 0.9611(4) 0.048(2) Uani 1 1 d . . .
H9A H 0.2416 0.0796 1.0045 0.058 Uiso 1 1 calc R . .
C10 C 0.3051(7) 0.1306(6) 0.9344(4) 0.051(2) Uani 1 1 d . . .
H10A H 0.3493 0.1637 0.9596 0.061 Uiso 1 1 calc R . .
C11 C 0.3061(6) 0.1367(5) 0.8699(4) 0.0357(18) Uani 1 1 d . . .
C12 C 0.1153(6) -0.0344(6) 0.8228(5) 0.043(2) Uani 1 1 d . . .
H12A H 0.0979 -0.0094 0.7840 0.052 Uiso 1 1 calc R . .
C13 C 0.0224(7) -0.0580(7) 0.8541(5) 0.061(3) Uani 1 1 d . . .
H13A H -0.0159 -0.0970 0.8273 0.091 Uiso 1 1 calc R . .
H13B H -0.0148 -0.0103 0.8626 0.091 Uiso 1 1 calc R . .
H13C H 0.0378 -0.0818 0.8927 0.091 Uiso 1 1 calc R . .
C14 C 0.1703(7) -0.1081(6) 0.8061(6) 0.055(3) Uani 1 1 d . . .
H14A H 0.1286 -0.1468 0.7812 0.082 Uiso 1 1 calc R . .
H14B H 0.1906 -0.1323 0.8437 0.082 Uiso 1 1 calc R . .
H14C H 0.2274 -0.0930 0.7828 0.082 Uiso 1 1 calc R . .
C15 C 0.3774(7) 0.1917(5) 0.8394(4) 0.044(2) Uani 1 1 d . . .
H15A H 0.3495 0.2040 0.7988 0.053 Uiso 1 1 calc R . .
C16 C 0.4717(7) 0.1501(7) 0.8287(5) 0.063(3) Uani 1 1 d . . .
H16A H 0.4588 0.1004 0.8031 0.094 Uiso 1 1 calc R . .
H16B H 0.4999 0.1375 0.8682 0.094 Uiso 1 1 calc R . .
H16C H 0.5170 0.1856 0.8080 0.094 Uiso 1 1 calc R . .
C17 C 0.3963(9) 0.2710(6) 0.8783(6) 0.071(3) Uani 1 1 d . . .
H17A H 0.4427 0.3055 0.8576 0.106 Uiso 1 1 calc R . .
H17B H 0.4228 0.2598 0.9186 0.106 Uiso 1 1 calc R . .
H17C H 0.3355 0.2980 0.8835 0.106 Uiso 1 1 calc R . .
C18 C 0.1660(6) 0.1772(5) 0.6340(3) 0.0319(17) Uani 1 1 d . . .
C19 C 0.0797(5) 0.1481(5) 0.6039(4) 0.0343(19) Uani 1 1 d . . .
C20 C 0.0441(7) 0.1945(6) 0.5584(4) 0.048(2) Uani 1 1 d . . .
H20A H -0.0138 0.1769 0.5367 0.057 Uiso 1 1 calc R . .
C21 C 0.0925(9) 0.2674(7) 0.5438(4) 0.057(3) Uani 1 1 d . . .
H21A H 0.0652 0.2994 0.5143 0.069 Uiso 1 1 calc R . .
C22 C 0.1770(8) 0.2908(5) 0.5721(5) 0.051(3) Uani 1 1 d . . .
H22A H 0.2107 0.3379 0.5600 0.061 Uiso 1 1 calc R . .
C23 C 0.2177(6) 0.2477(6) 0.6192(4) 0.042(2) Uani 1 1 d . . .
C24 C 0.0339(6) 0.0684(6) 0.6152(4) 0.040(2) Uani 1 1 d . . .
H24A H 0.0496 0.0566 0.6584 0.048 Uiso 1 1 calc R . .
C25 C 0.0775(6) 0.0038(5) 0.5724(5) 0.045(2) Uani 1 1 d . . .
H25A H 0.1478 0.0058 0.5786 0.068 Uiso 1 1 calc R . .
H25B H 0.0620 0.0135 0.5297 0.068 Uiso 1 1 calc R . .
H25C H 0.0505 -0.0491 0.5818 0.068 Uiso 1 1 calc R . .
C26 C -0.0767(6) 0.0648(7) 0.6071(4) 0.053(3) Uani 1 1 d . . .
H26A H -0.1039 0.1055 0.6351 0.079 Uiso 1 1 calc R . .
H26B H -0.1028 0.0116 0.6164 0.079 Uiso 1 1 calc R . .
H26C H -0.0939 0.0751 0.5647 0.079 Uiso 1 1 calc R . .
C27 C 0.3174(7) 0.2727(6) 0.6462(4) 0.047(2) Uani 1 1 d . . .
H27A H 0.3247 0.2472 0.6861 0.056 Uiso 1 1 calc R . .
C28 C 0.3978(7) 0.2419(6) 0.6027(5) 0.059(3) Uani 1 1 d . . .
H28A H 0.4615 0.2577 0.6209 0.089 Uiso 1 1 calc R . .
H28B H 0.3912 0.2653 0.5629 0.089 Uiso 1 1 calc R . .
H28C H 0.3910 0.1833 0.5968 0.089 Uiso 1 1 calc R . .
C29 C 0.3311(11) 0.3625(7) 0.6586(5) 0.077(4) Uani 1 1 d . . .
H29A H 0.2810 0.3815 0.6863 0.115 Uiso 1 1 calc R . .
H29B H 0.3263 0.3887 0.6199 0.115 Uiso 1 1 calc R . .
H29C H 0.3950 0.3755 0.6777 0.115 Uiso 1 1 calc R . .
P30 P -0.03020(13) 0.29800(12) 0.82736(9) 0.0266(4) Uani 1 1 d . . .
C31 C -0.1167(5) 0.2535(5) 0.8821(4) 0.0339(18) Uani 1 1 d . . .
C32 C -0.1602(6) 0.3150(5) 0.9276(4) 0.043(2) Uani 1 1 d . . .
H32A H -0.1993 0.3516 0.9047 0.052 Uiso 1 1 calc R . .
H32B H -0.1073 0.3475 0.9496 0.052 Uiso 1 1 calc R . .
C33 C -0.2246(6) 0.2736(6) 0.9749(4) 0.044(2) Uani 1 1 d . . .
H33A H -0.2517 0.3147 1.0041 0.053 Uiso 1 1 calc R . .
C34 C -0.3080(6) 0.2249(6) 0.9388(4) 0.049(2) Uani 1 1 d . . .
H34A H -0.3515 0.1987 0.9678 0.059 Uiso 1 1 calc R . .
H34B H -0.3462 0.2613 0.9152 0.059 Uiso 1 1 calc R . .
C35A C -0.2655(6) 0.1612(5) 0.8950(4) 0.039(2) Uani 1 1 d . . .
H35A H -0.3194 0.1291 0.8727 0.047 Uiso 1 1 calc R . .
C36 C -0.2034(5) 0.2049(4) 0.8484(4) 0.0304(17) Uani 1 1 d . . .
H36A H -0.2436 0.2418 0.8265 0.036 Uiso 1 1 calc R . .
H36B H -0.1785 0.1654 0.8177 0.036 Uiso 1 1 calc R . .
C37 C -0.0586(6) 0.1956(5) 0.9185(4) 0.0333(18) Uani 1 1 d . . .
H37A H -0.0031 0.2255 0.9399 0.040 Uiso 1 1 calc R . .
H37B H -0.0329 0.1540 0.8899 0.040 Uiso 1 1 calc R . .
C38 C -0.1231(6) 0.1549(5) 0.9664(4) 0.0367(19) Uani 1 1 d . . .
H38A H -0.0840 0.1187 0.9905 0.044 Uiso 1 1 calc R . .
C39 C -0.1645(8) 0.2188(6) 1.0089(4) 0.052(3) Uani 1 1 d . . .
H39A H -0.2047 0.1929 1.0398 0.063 Uiso 1 1 calc R . .
H39B H -0.1110 0.2504 1.0309 0.063 Uiso 1 1 calc R . .
C40 C -0.2068(6) 0.1063(5) 0.9319(4) 0.042(2) Uani 1 1 d . . .
H40A H -0.1805 0.0641 0.9041 0.051 Uiso 1 1 calc R . .
H40B H -0.2489 0.0800 0.9616 0.051 Uiso 1 1 calc R . .
C41 C -0.0930(5) 0.3465(5) 0.7631(4) 0.0305(17) Uani 1 1 d . . .
C42 C -0.1781(6) 0.4003(5) 0.7840(4) 0.0370(19) Uani 1 1 d . . .
H42A H -0.2280 0.3673 0.8041 0.044 Uiso 1 1 calc R . .
H42B H -0.1533 0.4433 0.8141 0.044 Uiso 1 1 calc R . .
C43 C -0.2221(7) 0.4367(5) 0.7296(4) 0.046(2) Uani 1 1 d . . .
H43A H -0.2769 0.4696 0.7437 0.055 Uiso 1 1 calc R . .
C44 C -0.1470(7) 0.4907(5) 0.6990(4) 0.046(2) Uani 1 1 d . . .
H44A H -0.1767 0.5139 0.6630 0.055 Uiso 1 1 calc R . .
H44B H -0.1236 0.5352 0.7283 0.055 Uiso 1 1 calc R . .
C45 C -0.0619(7) 0.4404(5) 0.6785(4) 0.041(2) Uani 1 1 d . . .
H45A H -0.0114 0.4751 0.6596 0.050 Uiso 1 1 calc R . .
C46 C -0.0191(6) 0.4030(5) 0.7346(4) 0.0377(19) Uani 1 1 d . . .
H46A H 0.0379 0.3729 0.7221 0.045 Uiso 1 1 calc R . .
H46B H 0.0028 0.4461 0.7655 0.045 Uiso 1 1 calc R . .
C47 C -0.1759(7) 0.3215(5) 0.6610(4) 0.045(2) Uani 1 1 d . . .
H47A H -0.1996 0.2783 0.6299 0.054 Uiso 1 1 calc R . .
C48 C -0.2615(7) 0.3689(6) 0.6828(5) 0.050(2) Uani 1 1 d . . .
H48A H -0.2935 0.3920 0.6476 0.060 Uiso 1 1 calc R . .
H48B H -0.3093 0.3334 0.7024 0.060 Uiso 1 1 calc R . .
C49 C -0.0998(6) 0.3742(5) 0.6321(4) 0.040(2) Uani 1 1 d . . .
H49A H -0.1280 0.3982 0.5960 0.048 Uiso 1 1 calc R . .
H49B H -0.0458 0.3415 0.6180 0.048 Uiso 1 1 calc R . .
C50 C -0.1304(6) 0.2831(5) 0.7147(4) 0.0334(18) Uani 1 1 d . . .
H50A H -0.0763 0.2508 0.7002 0.040 Uiso 1 1 calc R . .
H50B H -0.1789 0.2468 0.7329 0.040 Uiso 1 1 calc R . .
C51 C 0.0322(6) 0.3815(5) 0.8739(4) 0.0346(18) Uani 1 1 d . . .
H51A H 0.0720 0.4137 0.8463 0.042 Uiso 1 1 calc R . .
H51B H -0.0173 0.4166 0.8915 0.042 Uiso 1 1 calc R . .
C52 C 0.0990(6) 0.3570(5) 0.9276(4) 0.041(2) Uani 1 1 d . . .
H52A H 0.0588 0.3463 0.9635 0.049 Uiso 1 1 calc R . .
H52B H 0.1300 0.3068 0.9147 0.049 Uiso 1 1 calc R . .
C53 C 0.1773(6) 0.4216(6) 0.9466(5) 0.048(2) Uani 1 1 d . . .
H53A H 0.2212 0.4007 0.9774 0.058 Uiso 1 1 calc R . .
H53B H 0.2159 0.4337 0.9103 0.058 Uiso 1 1 calc R . .
C54 C 0.1370(8) 0.4971(6) 0.9729(5) 0.055(3) Uani 1 1 d . . .
H54A H 0.1900 0.5365 0.9839 0.082 Uiso 1 1 calc R . .
H54B H 0.1004 0.4859 1.0096 0.082 Uiso 1 1 calc R . .
H54C H 0.0941 0.5185 0.9425 0.082 Uiso 1 1 calc R . .
Pd61 Pd 0.55183(4) 0.77194(3) 0.72256(3) 0.0266(2) Uani 1 1 d . . .
Cl61 Cl 0.45836(13) 0.88343(11) 0.72561(9) 0.0323(4) Uani 1 1 d . . .
Cl62 Cl 0.64819(15) 0.66479(12) 0.73176(10) 0.0400(5) Uani 1 1 d . . .
C61 C 0.6597(5) 0.8431(5) 0.7649(4) 0.0301(17) Uani 1 1 d . . .
N62 N 0.6874(4) 0.8513(4) 0.8240(3) 0.0255(13) Uani 1 1 d . . .
C63 C 0.7611(5) 0.9094(4) 0.8336(4) 0.0286(16) Uani 1 1 d . . .
H63A H 0.7919 0.9261 0.8718 0.034 Uiso 1 1 calc R . .
C64 C 0.7811(5) 0.9381(5) 0.7788(4) 0.0319(18) Uani 1 1 d . . .
H64A H 0.8294 0.9781 0.7709 0.038 Uiso 1 1 calc R . .
N65 N 0.7170(4) 0.8977(3) 0.7355(3) 0.0246(13) Uani 1 1 d . . .
C66 C 0.6480(5) 0.8028(4) 0.8700(4) 0.0314(17) Uani 1 1 d . . .
C67 C 0.6983(6) 0.7384(5) 0.8858(4) 0.0383(19) Uani 1 1 d . . .
C68 C 0.6522(7) 0.6852(5) 0.9270(4) 0.045(2) Uani 1 1 d . . .
H68A H 0.6841 0.6393 0.9386 0.054 Uiso 1 1 calc R . .
C69 C 0.5631(7) 0.7000(6) 0.9494(4) 0.043(2) Uani 1 1 d . . .
H69A H 0.5315 0.6630 0.9746 0.052 Uiso 1 1 calc R . .
C70 C 0.5185(7) 0.7700(5) 0.9352(4) 0.043(2) Uani 1 1 d . . .
H70A H 0.4584 0.7815 0.9532 0.052 Uiso 1 1 calc R . .
C71 C 0.5586(5) 0.8221(4) 0.8964(4) 0.0309(17) Uani 1 1 d . . .
C72 C 0.7993(7) 0.7215(6) 0.8645(4) 0.045(2) Uani 1 1 d . . .
H72A H 0.8102 0.7492 0.8258 0.053 Uiso 1 1 calc R . .
C73 C 0.8184(8) 0.6310(6) 0.8510(5) 0.063(3) Uani 1 1 d . . .
H73A H 0.7717 0.6075 0.8200 0.094 Uiso 1 1 calc R . .
H73B H 0.8115 0.6029 0.8888 0.094 Uiso 1 1 calc R . .
H73C H 0.8841 0.6258 0.8358 0.094 Uiso 1 1 calc R . .
C74 C 0.8744(7) 0.7573(7) 0.9130(5) 0.058(3) Uani 1 1 d . . .
H74A H 0.8637 0.8143 0.9216 0.087 Uiso 1 1 calc R . .
H74B H 0.9396 0.7512 0.8973 0.087 Uiso 1 1 calc R . .
H74C H 0.8674 0.7292 0.9508 0.087 Uiso 1 1 calc R . .
C75 C 0.5143(5) 0.9016(5) 0.8850(4) 0.0324(17) Uani 1 1 d . . .
H75A H 0.5261 0.9128 0.8413 0.039 Uiso 1 1 calc R . .
C76 C 0.5661(7) 0.9693(6) 0.9250(5) 0.046(2) Uani 1 1 d . . .
H76A H 0.5376 1.0203 0.9172 0.069 Uiso 1 1 calc R . .
H76B H 0.6348 0.9723 0.9151 0.069 Uiso 1 1 calc R . .
H76C H 0.5590 0.9587 0.9683 0.069 Uiso 1 1 calc R . .
C77 C 0.4050(6) 0.9010(6) 0.8941(5) 0.051(2) Uani 1 1 d . . .
H77A H 0.3734 0.8575 0.8679 0.077 Uiso 1 1 calc R . .
H77B H 0.3806 0.9523 0.8832 0.077 Uiso 1 1 calc R . .
H77C H 0.3910 0.8928 0.9371 0.077 Uiso 1 1 calc R . .
C78 C 0.7219(5) 0.9030(5) 0.6708(4) 0.0323(18) Uani 1 1 d . . .
C79 C 0.7763(6) 0.8486(5) 0.6368(4) 0.0368(19) Uani 1 1 d . . .
C80 C 0.7763(7) 0.8517(6) 0.5734(4) 0.047(2) Uani 1 1 d . . .
H80A H 0.8134 0.8157 0.5493 0.057 Uiso 1 1 calc R . .
C81 C 0.7226(7) 0.9071(5) 0.5449(4) 0.045(2) Uani 1 1 d . . .
H81A H 0.7198 0.9066 0.5015 0.054 Uiso 1 1 calc R . .
C82 C 0.6723(7) 0.9637(6) 0.5801(4) 0.046(2) Uani 1 1 d . . .
H82A H 0.6382 1.0031 0.5603 0.055 Uiso 1 1 calc R . .
C83 C 0.6719(5) 0.9627(5) 0.6437(4) 0.0306(17) Uani 1 1 d . . .
C84 C 0.8411(6) 0.7929(5) 0.6696(4) 0.041(2) Uani 1 1 d . . .
H84A H 0.8132 0.7838 0.7107 0.049 Uiso 1 1 calc R . .
C85 C 0.8459(9) 0.7097(6) 0.6330(5) 0.063(3) Uani 1 1 d . . .
H85A H 0.8877 0.6753 0.6553 0.095 Uiso 1 1 calc R . .
H85B H 0.8723 0.7175 0.5924 0.095 Uiso 1 1 calc R . .
H85C H 0.7808 0.6842 0.6285 0.095 Uiso 1 1 calc R . .
C86 C 0.9423(8) 0.8305(7) 0.6796(6) 0.068(3) Uani 1 1 d . . .
H86A H 0.9392 0.8819 0.7034 0.102 Uiso 1 1 calc R . .
H86B H 0.9711 0.8393 0.6398 0.102 Uiso 1 1 calc R . .
H86C H 0.9819 0.7947 0.7020 0.102 Uiso 1 1 calc R . .
C87 C 0.6217(5) 1.0288(5) 0.6801(4) 0.0345(18) Uani 1 1 d . . .
H87A H 0.6032 1.0074 0.7203 0.041 Uiso 1 1 calc R . .
C88 C 0.6917(6) 1.1014(5) 0.6942(4) 0.041(2) Uani 1 1 d . . .
H88A H 0.7507 1.0841 0.7137 0.061 Uiso 1 1 calc R . .
H88B H 0.6612 1.1405 0.7219 0.061 Uiso 1 1 calc R . .
H88C H 0.7079 1.1260 0.6559 0.061 Uiso 1 1 calc R . .
C89 C 0.5302(6) 1.0558(5) 0.6502(5) 0.045(2) Uani 1 1 d . . .
H89A H 0.4849 1.0096 0.6417 0.067 Uiso 1 1 calc R . .
H89B H 0.5463 1.0799 0.6117 0.067 Uiso 1 1 calc R . .
H89C H 0.5005 1.0955 0.6778 0.067 Uiso 1 1 calc R . .
P90 P 0.42907(14) 0.68888(12) 0.67122(9) 0.0276(4) Uani 1 1 d . . .
C91 C 0.3676(5) 0.7354(5) 0.6055(4) 0.0314(17) Uani 1 1 d . . .
C92 C 0.2854(6) 0.7896(5) 0.6263(4) 0.0379(19) Uani 1 1 d . . .
H92A H 0.2348 0.7572 0.6464 0.045 Uiso 1 1 calc R . .
H92B H 0.3113 0.8319 0.6567 0.045 Uiso 1 1 calc R . .
C93 C 0.2412(6) 0.8280(6) 0.5719(5) 0.053(3) Uani 1 1 d . . .
H93A H 0.1886 0.8632 0.5863 0.063 Uiso 1 1 calc R . .
C94 C 0.1985(6) 0.7613(7) 0.5238(5) 0.055(3) Uani 1 1 d . . .
H94A H 0.1471 0.7285 0.5425 0.067 Uiso 1 1 calc R . .
H94B H 0.1702 0.7863 0.4881 0.067 Uiso 1 1 calc R . .
C95 C 0.2783(6) 0.7101(6) 0.5035(5) 0.048(2) Uani 1 1 d . . .
H95A H 0.2517 0.6668 0.4734 0.058 Uiso 1 1 calc R . .
C96 C 0.3241(6) 0.6721(5) 0.5572(4) 0.0378(19) Uani 1 1 d . . .
H96A H 0.3756 0.6373 0.5421 0.045 Uiso 1 1 calc R . .
H96B H 0.2747 0.6379 0.5767 0.045 Uiso 1 1 calc R . .
C97 C 0.4434(6) 0.7873(5) 0.5743(3) 0.0309(17) Uani 1 1 d . . .
H97A H 0.4968 0.7539 0.5603 0.037 Uiso 1 1 calc R . .
H97B H 0.4707 0.8297 0.6043 0.037 Uiso 1 1 calc R . .
C98 C 0.3990(6) 0.8263(6) 0.5192(4) 0.042(2) Uani 1 1 d . . .
H98A H 0.4499 0.8598 0.4996 0.050 Uiso 1 1 calc R . .
C99 C 0.3192(7) 0.8781(5) 0.5405(5) 0.047(2) Uani 1 1 d . . .
H99A H 0.2902 0.9028 0.5050 0.056 Uiso 1 1 calc R . .
H99B H 0.3458 0.9216 0.5696 0.056 Uiso 1 1 calc R . .
C100 C 0.3576(7) 0.7609(6) 0.4721(4) 0.051(2) Uani 1 1 d . . .
H10E H 0.3294 0.7858 0.4363 0.061 Uiso 1 1 calc R . .
H10F H 0.4095 0.7264 0.4574 0.061 Uiso 1 1 calc R . .
C101 C 0.3406(6) 0.6502(5) 0.7274(4) 0.0350(18) Uani 1 1 d . . .
C102 C 0.2521(8) 0.6032(6) 0.6989(5) 0.055(3) Uani 1 1 d . . .
H10G H 0.2162 0.6376 0.6722 0.066 Uiso 1 1 calc R . .
H10H H 0.2727 0.5562 0.6736 0.066 Uiso 1 1 calc R . .
C103 C 0.1864(11) 0.5752(9) 0.7500(6) 0.094(5) Uani 1 1 d . . .
H10B H 0.1283 0.5450 0.7309 0.113 Uiso 1 1 calc R . .
C104 C 0.1536(8) 0.6455(10) 0.7904(6) 0.086(4) Uani 1 1 d . . .
H10I H 0.1196 0.6829 0.7651 0.103 Uiso 1 1 calc R . .
H10J H 0.1082 0.6261 0.8213 0.103 Uiso 1 1 calc R . .
C105 C 0.2413(8) 0.6880(7) 0.8219(5) 0.060(3) Uani 1 1 d . . .
H10C H 0.2202 0.7345 0.8484 0.072 Uiso 1 1 calc R . .
C106 C 0.3083(7) 0.7195(5) 0.7712(4) 0.045(2) Uani 1 1 d . . .
H10K H 0.2734 0.7579 0.7474 0.054 Uiso 1 1 calc R . .
H10L H 0.3660 0.7483 0.7908 0.054 Uiso 1 1 calc R . .
C107 C 0.2955(9) 0.6363(6) 0.8592(5) 0.059(3) Uani 1 1 d . . .
H10M H 0.2543 0.6173 0.8924 0.070 Uiso 1 1 calc R . .
H10N H 0.3524 0.6669 0.8783 0.070 Uiso 1 1 calc R . .
C108 C 0.3284(9) 0.5655(7) 0.8205(5) 0.064(3) Uani 1 1 d . . .
H10D H 0.3637 0.5292 0.8467 0.077 Uiso 1 1 calc R . .
C109 C 0.2405(11) 0.5201(6) 0.7896(6) 0.081(4) Uani 1 1 d . . .
H10O H 0.2618 0.4736 0.7640 0.098 Uiso 1 1 calc R . .
H10P H 0.1971 0.4999 0.8213 0.098 Uiso 1 1 calc R . .
C110 C 0.3942(8) 0.5937(6) 0.7694(4) 0.052(3) Uani 1 1 d . . .
H11J H 0.4150 0.5465 0.7443 0.063 Uiso 1 1 calc R . .
H11K H 0.4527 0.6225 0.7879 0.063 Uiso 1 1 calc R . .
C111 C 0.4769(5) 0.5960(4) 0.6369(4) 0.0300(17) Uani 1 1 d . . .
H11D H 0.5036 0.5658 0.6703 0.036 Uiso 1 1 calc R . .
H11E H 0.4223 0.5628 0.6174 0.036 Uiso 1 1 calc R . .
C112 C 0.5562(6) 0.6066(5) 0.5883(4) 0.0352(18) Uani 1 1 d . . .
H11F H 0.5260 0.6208 0.5493 0.042 Uiso 1 1 calc R . .
H11G H 0.6024 0.6510 0.6026 0.042 Uiso 1 1 calc R . .
C113 C 0.6109(7) 0.5289(5) 0.5772(5) 0.050(2) Uani 1 1 d . . .
H11H H 0.6430 0.5165 0.6161 0.059 Uiso 1 1 calc R . .
H11I H 0.5636 0.4842 0.5654 0.059 Uiso 1 1 calc R . .
C114 C 0.6859(7) 0.5337(7) 0.5282(5) 0.054(3) Uani 1 1 d . . .
H11A H 0.7183 0.4829 0.5239 0.081 Uiso 1 1 calc R . .
H11B H 0.7337 0.5773 0.5398 0.081 Uiso 1 1 calc R . .
H11C H 0.6545 0.5439 0.4891 0.081 Uiso 1 1 calc R . .
C201 C 0.038(3) 0.470(2) 0.5011(18) 0.112(11) Uiso 0.50 1 d P . .
Cl4 Cl 0.0764(8) 0.5331(7) 0.5393(5) 0.116(3) Uiso 0.50 1 d P . .
Cl5 Cl -0.0403(7) 0.4319(6) 0.4552(5) 0.107(3) Uiso 0.50 1 d P . .
C202 C 0.6442 0.4691 0.8993 0.100 Uiso 0.25 1 d PD A 1
Cl6 Cl 0.5982(15) 0.4653(13) 0.9682(8) 0.125(6) Uiso 0.25 1 d PD A 1
Cl7 Cl 0.5733(17) 0.4516(16) 0.8371(10) 0.151(8) Uiso 0.25 1 d PD A 1
C203 C 0.5809(16) 0.4924(12) 0.8520(8) 0.016(5) Uiso 0.25 1 d PD B 2
Cl8 Cl 0.6307(8) 0.4598(7) 0.9141(5) 0.063(3) Uiso 0.25 1 d PD B 2
Cl9 Cl 0.5424(4) 0.4250(4) 0.7937(3) 0.0180(12) Uiso 0.25 1 d PD B 2

loop_
_atom_site_aniso_label
_atom_site_aniso_U_11
_atom_site_aniso_U_22
_atom_site_aniso_U_33
_atom_site_aniso_U_23
_atom_site_aniso_U_13
_atom_site_aniso_U_12
Pd1 0.0275(4) 0.0268(4) 0.0226(4) -0.0026(2) 0.0040(2) -0.0018(2)
Cl1 0.0320(9) 0.0311(10) 0.0316(10) -0.0051(8) 0.0024(8) -0.0007(7)
Cl2 0.0358(10) 0.0380(11) 0.0423(12) -0.0036(9) 0.0101(9) -0.0078(8)
C1 0.025(4) 0.040(4) 0.025(4) -0.002(3) -0.002(3) -0.002(3)
N2 0.033(3) 0.033(4) 0.032(4) 0.001(3) -0.003(3) 0.006(3)
C3 0.033(4) 0.044(5) 0.037(5) -0.001(4) -0.003(3) 0.006(4)
C4 0.034(4) 0.031(4) 0.036(5) -0.009(4) 0.008(3) 0.005(3)
N5 0.023(3) 0.045(4) 0.023(3) -0.011(3) 0.000(2) 0.009(3)
C6 0.026(4) 0.039(5) 0.032(4) -0.007(4) -0.004(3) -0.003(3)
C7 0.033(4) 0.034(4) 0.031(4) 0.009(3) 0.002(3) 0.009(3)
C8 0.050(5) 0.049(5) 0.035(5) 0.015(4) 0.006(4) -0.003(4)
C9 0.059(6) 0.054(6) 0.033(5) 0.012(4) 0.004(4) 0.007(5)
C10 0.061(6) 0.066(7) 0.024(5) -0.002(4) -0.011(4) 0.006(5)
C11 0.047(5) 0.028(4) 0.032(4) 0.003(3) -0.006(4) -0.001(3)
C12 0.038(4) 0.048(5) 0.046(5) 0.019(4) -0.004(4) 0.000(4)
C13 0.036(5) 0.074(7) 0.073(8) 0.020(6) -0.015(5) -0.014(5)
C14 0.041(5) 0.038(5) 0.083(8) -0.013(5) -0.007(5) -0.001(4)
C15 0.052(5) 0.037(5) 0.041(5) 0.008(4) -0.020(4) -0.014(4)
C16 0.040(5) 0.088(8) 0.059(7) 0.011(6) -0.016(5) 0.008(5)
C17 0.083(8) 0.050(6) 0.074(8) -0.001(6) -0.038(6) -0.021(6)
C18 0.049(5) 0.027(4) 0.021(4) 0.004(3) 0.006(3) 0.003(3)
C19 0.029(4) 0.045(5) 0.029(4) -0.008(4) 0.003(3) 0.018(3)
C20 0.052(5) 0.066(7) 0.028(5) 0.008(4) 0.003(4) 0.021(5)
C21 0.086(8) 0.063(7) 0.031(5) 0.019(5) 0.023(5) 0.047(6)
C22 0.079(7) 0.032(5) 0.044(6) 0.010(4) 0.035(5) 0.012(5)
C23 0.053(5) 0.049(5) 0.025(4) 0.004(4) 0.021(4) 0.008(4)
C24 0.037(4) 0.057(6) 0.026(4) -0.006(4) 0.004(3) 0.009(4)
C25 0.044(5) 0.042(5) 0.049(6) -0.010(4) 0.009(4) 0.011(4)
C26 0.040(5) 0.081(7) 0.034(5) -0.020(5) 0.000(4) 0.004(5)
C27 0.069(6) 0.043(5) 0.028(5) 0.002(4) 0.009(4) -0.020(4)
C28 0.045(5) 0.058(6) 0.074(8) 0.005(6) 0.013(5) -0.012(5)
C29 0.120(11) 0.054(7) 0.051(7) -0.002(5) 0.011(7) -0.037(7)
P30 0.0301(10) 0.0289(10) 0.0198(9) -0.0041(8) 0.0068(7) -0.0041(8)
C31 0.028(4) 0.040(5) 0.032(4) -0.012(4) 0.002(3) -0.001(3)
C32 0.036(4) 0.037(5) 0.053(6) -0.020(4) 0.014(4) -0.010(4)
C33 0.042(5) 0.047(5) 0.041(5) -0.016(4) 0.015(4) -0.007(4)
C34 0.046(5) 0.057(6) 0.042(5) -0.008(4) 0.026(4) -0.015(4)
C35A 0.037(4) 0.035(5) 0.044(5) -0.002(4) 0.006(4) -0.012(4)
C36 0.034(4) 0.024(4) 0.033(4) 0.002(3) 0.006(3) -0.005(3)
C37 0.042(4) 0.033(4) 0.023(4) 0.001(3) 0.002(3) -0.019(3)
C38 0.043(4) 0.042(5) 0.025(4) 0.007(3) 0.006(3) -0.010(4)
C39 0.066(6) 0.061(6) 0.028(5) 0.006(4) 0.012(4) -0.018(5)
C40 0.050(5) 0.047(5) 0.028(4) 0.004(4) 0.005(4) -0.023(4)
C41 0.032(4) 0.034(4) 0.025(4) -0.001(3) 0.000(3) 0.006(3)
C42 0.055(5) 0.030(4) 0.026(4) 0.000(3) 0.015(4) 0.010(4)
C43 0.057(5) 0.031(5) 0.050(6) -0.007(4) 0.008(4) 0.021(4)
C44 0.069(6) 0.023(4) 0.046(5) 0.004(4) -0.011(5) 0.007(4)
C45 0.056(5) 0.029(4) 0.038(5) 0.002(4) 0.003(4) -0.008(4)
C46 0.043(4) 0.024(4) 0.045(5) -0.002(4) -0.001(4) -0.005(3)
C47 0.052(5) 0.039(5) 0.042(5) -0.014(4) -0.010(4) 0.005(4)
C48 0.049(5) 0.041(5) 0.062(7) 0.007(5) -0.008(5) 0.011(4)
C49 0.055(5) 0.042(5) 0.024(4) 0.001(4) -0.001(4) 0.012(4)
C50 0.035(4) 0.032(4) 0.031(4) -0.004(3) -0.002(3) -0.003(3)
C51 0.044(4) 0.025(4) 0.034(4) -0.005(3) 0.006(4) -0.002(3)
C52 0.046(5) 0.037(5) 0.037(5) -0.005(4) 0.006(4) -0.014(4)
C53 0.043(5) 0.046(5) 0.054(6) -0.012(4) -0.002(4) -0.015(4)
C54 0.064(6) 0.050(6) 0.049(6) -0.009(5) 0.011(5) -0.010(5)
Pd61 0.0297(4) 0.0257(4) 0.0234(4) -0.0030(2) 0.0016(2) -0.0021(2)
Cl61 0.0342(9) 0.0256(9) 0.0366(11) -0.0025(8) 0.0031(8) 0.0005(7)
Cl62 0.0456(11) 0.0325(11) 0.0412(12) -0.0015(9) -0.0086(9) 0.0053(9)
C61 0.028(4) 0.033(4) 0.028(4) -0.012(3) 0.002(3) 0.008(3)
N62 0.017(3) 0.029(3) 0.030(3) 0.000(3) 0.003(2) -0.001(2)
C63 0.033(4) 0.025(4) 0.027(4) -0.004(3) 0.005(3) -0.004(3)
C64 0.031(4) 0.032(4) 0.031(4) -0.014(3) 0.004(3) -0.002(3)
N65 0.040(3) 0.016(3) 0.018(3) 0.007(2) 0.011(3) 0.000(2)
C66 0.036(4) 0.025(4) 0.032(4) -0.009(3) -0.006(3) 0.000(3)
C67 0.046(5) 0.032(4) 0.037(5) -0.001(4) -0.005(4) 0.003(4)
C68 0.070(6) 0.032(5) 0.032(5) -0.001(4) -0.005(4) -0.004(4)
C69 0.061(6) 0.044(5) 0.025(4) 0.013(4) 0.001(4) -0.015(4)
C70 0.051(5) 0.040(5) 0.036(5) -0.010(4) 0.012(4) -0.011(4)
C71 0.035(4) 0.020(4) 0.037(5) -0.001(3) -0.002(3) -0.008(3)
C72 0.049(5) 0.047(5) 0.038(5) 0.000(4) 0.006(4) 0.007(4)
C73 0.061(6) 0.061(7) 0.064(7) -0.016(6) -0.021(5) 0.021(5)
C74 0.043(5) 0.076(8) 0.056(7) 0.002(5) -0.005(5) 0.018(5)
C75 0.032(4) 0.041(5) 0.025(4) 0.002(3) 0.008(3) 0.001(3)
C76 0.045(5) 0.042(5) 0.051(6) -0.007(4) 0.010(4) -0.003(4)
C77 0.038(5) 0.067(7) 0.047(6) -0.007(5) -0.005(4) 0.009(4)
C78 0.028(4) 0.043(5) 0.024(4) -0.006(3) 0.003(3) -0.004(3)
C79 0.040(4) 0.031(4) 0.039(5) -0.005(4) 0.010(4) -0.006(3)
C80 0.055(5) 0.041(5) 0.044(6) -0.017(4) 0.017(4) -0.001(4)
C81 0.064(6) 0.043(5) 0.027(5) 0.004(4) 0.013(4) 0.002(4)
C82 0.051(5) 0.046(5) 0.039(5) -0.002(4) -0.010(4) -0.009(4)
C83 0.023(3) 0.034(4) 0.033(4) -0.001(3) 0.004(3) -0.006(3)
C84 0.045(5) 0.043(5) 0.037(5) 0.007(4) 0.013(4) 0.011(4)
C85 0.087(8) 0.039(6) 0.067(7) 0.008(5) 0.019(6) 0.023(5)
C86 0.069(7) 0.059(7) 0.077(8) 0.004(6) -0.006(6) 0.020(6)
C87 0.029(4) 0.042(5) 0.032(4) 0.007(4) 0.009(3) -0.008(3)
C88 0.037(4) 0.039(5) 0.046(5) 0.007(4) -0.005(4) 0.003(4)
C89 0.039(4) 0.038(5) 0.056(6) 0.005(4) 0.002(4) -0.008(4)
P90 0.0330(10) 0.0241(10) 0.0247(10) -0.0038(8) 0.0029(8) -0.0033(8)
C91 0.033(4) 0.030(4) 0.031(4) 0.001(3) 0.004(3) 0.001(3)
C92 0.037(4) 0.026(4) 0.052(6) 0.010(4) 0.006(4) 0.002(3)
C93 0.034(4) 0.061(6) 0.065(7) 0.024(5) 0.000(4) 0.003(4)
C94 0.032(4) 0.076(7) 0.061(7) 0.037(6) -0.012(4) 0.004(5)
C95 0.039(5) 0.058(6) 0.046(6) 0.012(4) -0.017(4) -0.009(4)
C96 0.036(4) 0.046(5) 0.031(5) 0.006(4) -0.005(3) -0.003(4)
C97 0.038(4) 0.031(4) 0.023(4) 0.003(3) 0.004(3) -0.006(3)
C98 0.037(4) 0.057(6) 0.034(5) 0.022(4) -0.007(4) 0.000(4)
C99 0.055(5) 0.027(4) 0.062(6) 0.030(4) -0.001(5) 0.006(4)
C100 0.062(6) 0.059(6) 0.032(5) 0.002(4) -0.016(4) -0.004(5)
C101 0.040(4) 0.031(4) 0.033(4) 0.002(3) 0.002(3) -0.009(3)
C102 0.068(6) 0.057(6) 0.039(5) 0.014(5) -0.008(5) -0.021(5)
C103 0.106(10) 0.107(11) 0.062(8) 0.000(8) 0.020(7) -0.084(9)
C104 0.054(7) 0.146(13) 0.057(8) 0.012(8) 0.026(6) -0.021(8)
C105 0.066(7) 0.049(6) 0.064(7) -0.008(5) 0.035(6) -0.008(5)
C106 0.058(5) 0.038(5) 0.039(5) 0.001(4) 0.024(4) -0.006(4)
C107 0.085(7) 0.043(6) 0.044(6) -0.009(5) 0.022(5) -0.031(5)
C108 0.110(9) 0.057(7) 0.030(5) 0.018(5) 0.034(6) 0.012(6)
C109 0.150(12) 0.026(5) 0.066(8) -0.005(5) 0.043(8) -0.025(7)
C110 0.076(6) 0.050(6) 0.036(5) 0.021(4) 0.022(5) 0.022(5)
C111 0.038(4) 0.020(4) 0.032(4) -0.004(3) 0.001(3) 0.000(3)
C112 0.041(4) 0.027(4) 0.038(5) -0.004(3) 0.002(4) 0.007(3)
C113 0.054(5) 0.032(5) 0.063(7) -0.001(4) 0.007(5) 0.011(4)
C114 0.056(6) 0.068(7) 0.039(5) 0.003(5) 0.012(4) 0.013(5)

loop_
_atom_type_symbol
_atom_type_description
_atom_type_scat_dispersion_real
_atom_type_scat_dispersion_imag
_atom_type_scat_source
C C 0.0033 0.0016 'International Tables Vol C Tables 4.2.6.8 and 6.1.1.4'
H H 0.0000 0.0000 'International Tables Vol C Tables 4.2.6.8 and 6.1.1.4'
N N 0.0061 0.0033 'International Tables Vol C Tables 4.2.6.8 and 6.1.1.4'
P P 0.1023 0.0942 'International Tables Vol C Tables 4.2.6.8 and 6.1.1.4'
Cl Cl 0.1484 0.1585 'International Tables Vol C Tables 4.2.6.8 and 6.1.1.4'
Pd Pd -0.9988 1.0072 'International Tables Vol C Tables 4.2.6.8 and 6.1.1.4'

loop_
_geom_angle_atom_site_label_1
_geom_angle_atom_site_label_2
_geom_angle_atom_site_label_3
_geom_angle
_geom_angle_site_symmetry_1
_geom_angle_site_symmetry_3
C1 Pd1 Cl2 86.6(2) . .
C1 Pd1 Cl1 88.4(2) . .
Cl2 Pd1 Cl1 174.28(7) . .
C1 Pd1 P30 177.2(2) . .
Cl2 Pd1 P30 90.69(7) . .
Cl1 Pd1 P30 94.26(7) . .
N5 C1 N2 105.0(6) . .
N5 C1 Pd1 129.9(6) . .
N2 C1 Pd1 125.1(6) . .
C1 N2 C3 110.1(7) . .
C1 N2 C6 125.0(7) . .
C3 N2 C6 124.6(7) . .
C4 C3 N2 106.8(7) . .
C4 C3 H3A 126.6 . .
N2 C3 H3A 126.6 . .
C3 C4 N5 107.8(7) . .
C3 C4 H4A 126.1 . .
N5 C4 H4A 126.1 . .
C1 N5 C4 110.2(7) . .
C1 N5 C18 123.5(6) . .
C4 N5 C18 126.2(6) . .
C7 C6 C11 123.0(8) . .
C7 C6 N2 118.3(6) . .
C11 C6 N2 118.7(7) . .
C8 C7 C6 115.7(7) . .
C8 C7 C12 122.5(8) . .
C6 C7 C12 121.7(7) . .
C7 C8 C9 122.3(8) . .
C7 C8 H8A 118.8 . .
C9 C8 H8A 118.8 . .
C10 C9 C8 120.7(9) . .
C10 C9 H9A 119.6 . .
C8 C9 H9A 119.6 . .
C9 C10 C11 122.1(9) . .
C9 C10 H10A 119.0 . .
C11 C10 H10A 119.0 . .
C6 C11 C10 116.1(8) . .
C6 C11 C15 121.3(7) . .
C10 C11 C15 122.4(8) . .
C14 C12 C13 109.9(8) . .
C14 C12 C7 110.2(7) . .
C13 C12 C7 112.5(8) . .
C14 C12 H12A 108.1 . .
C13 C12 H12A 108.1 . .
C7 C12 H12A 108.1 . .
C12 C13 H13A 109.5 . .
C12 C13 H13B 109.5 . .
H13A C13 H13B 109.5 . .
C12 C13 H13C 109.5 . .
H13A C13 H13C 109.5 . .
H13B C13 H13C 109.5 . .
C12 C14 H14A 109.5 . .
C12 C14 H14B 109.5 . .
H14A C14 H14B 109.5 . .
C12 C14 H14C 109.5 . .
H14A C14 H14C 109.5 . .
H14B C14 H14C 109.5 . .
C16 C15 C11 109.9(8) . .
C16 C15 C17 110.3(8) . .
C11 C15 C17 111.1(9) . .
C16 C15 H15A 108.5 . .
C11 C15 H15A 108.5 . .
C17 C15 H15A 108.5 . .
C15 C16 H16A 109.5 . .
C15 C16 H16B 109.5 . .
H16A C16 H16B 109.5 . .
C15 C16 H16C 109.5 . .
H16A C16 H16C 109.5 . .
H16B C16 H16C 109.5 . .
C15 C17 H17A 109.5 . .
C15 C17 H17B 109.5 . .
H17A C17 H17B 109.5 . .
C15 C17 H17C 109.5 . .
H17A C17 H17C 109.5 . .
H17B C17 H17C 109.5 . .
C19 C18 C23 123.5(8) . .
C19 C18 N5 117.9(7) . .
C23 C18 N5 118.5(7) . .
C18 C19 C20 116.4(8) . .
C18 C19 C24 122.0(8) . .
C20 C19 C24 121.3(8) . .
C19 C20 C21 121.5(9) . .
C19 C20 H20A 119.2 . .
C21 C20 H20A 119.2 . .
C22 C21 C20 119.7(9) . .
C22 C21 H21A 120.1 . .
C20 C21 H21A 120.1 . .
C21 C22 C23 122.3(9) . .
C21 C22 H22A 118.9 . .
C23 C22 H22A 118.9 . .
C22 C23 C18 116.4(8) . .
C22 C23 C27 120.3(8) . .
C18 C23 C27 122.9(8) . .
C19 C24 C26 113.3(8) . .
C19 C24 C25 109.4(7) . .
C26 C24 C25 110.1(7) . .
C19 C24 H24A 108.0 . .
C26 C24 H24A 108.0 . .
C25 C24 H24A 108.0 . .
C24 C25 H25A 109.5 . .
C24 C25 H25B 109.5 . .
H25A C25 H25B 109.5 . .
C24 C25 H25C 109.5 . .
H25A C25 H25C 109.5 . .
H25B C25 H25C 109.5 . .
C24 C26 H26A 109.5 . .
C24 C26 H26B 109.5 . .
H26A C26 H26B 109.5 . .
C24 C26 H26C 109.5 . .
H26A C26 H26C 109.5 . .
H26B C26 H26C 109.5 . .
C29 C27 C23 112.4(10) . .
C29 C27 C28 109.8(8) . .
C23 C27 C28 110.4(7) . .
C29 C27 H27A 108.1 . .
C23 C27 H27A 108.1 . .
C28 C27 H27A 108.1 . .
C27 C28 H28A 109.5 . .
C27 C28 H28B 109.5 . .
H28A C28 H28B 109.5 . .
C27 C28 H28C 109.5 . .
H28A C28 H28C 109.5 . .
H28B C28 H28C 109.5 . .
C27 C29 H29A 109.5 . .
C27 C29 H29B 109.5 . .
H29A C29 H29B 109.5 . .
C27 C29 H29C 109.5 . .
H29A C29 H29C 109.5 . .
H29B C29 H29C 109.5 . .
C51 P30 C31 103.5(4) . .
C51 P30 C41 105.2(4) . .
C31 P30 C41 112.7(4) . .
C51 P30 Pd1 111.8(3) . .
C31 P30 Pd1 116.5(3) . .
C41 P30 Pd1 106.6(2) . .
C37 C31 C32 108.6(7) . .
C37 C31 C36 108.6(7) . .
C32 C31 C36 106.9(6) . .
C37 C31 P30 106.0(5) . .
C32 C31 P30 114.3(6) . .
C36 C31 P30 112.3(5) . .
C31 C32 C33 111.6(7) . .
C31 C32 H32A 109.3 . .
C33 C32 H32A 109.3 . .
C31 C32 H32B 109.3 . .
C33 C32 H32B 109.3 . .
H32A C32 H32B 108.0 . .
C39 C33 C32 108.6(7) . .
C39 C33 C34 110.2(8) . .
C32 C33 C34 107.8(7) . .
C39 C33 H33A 110.1 . .
C32 C33 H33A 110.1 . .
C34 C33 H33A 110.1 . .
C35A C34 C33 109.5(7) . .
C35A C34 H34A 109.8 . .
C33 C34 H34A 109.8 . .
C35A C34 H34B 109.8 . .
C33 C34 H34B 109.8 . .
H34A C34 H34B 108.2 . .
C40 C35A C36 112.1(7) . .
C40 C35A C34 109.1(8) . .
C36 C35A C34 107.8(7) . .
C40 C35A H35A 109.3 . .
C36 C35A H35A 109.3 . .
C34 C35A H35A 109.3 . .
C35A C36 C31 110.2(7) . .
C35A C36 H36A 109.6 . .
C31 C36 H36A 109.6 . .
C35A C36 H36B 109.6 . .
C31 C36 H36B 109.6 . .
H36A C36 H36B 108.1 . .
C31 C37 C38 110.9(7) . .
C31 C37 H37A 109.5 . .
C38 C37 H37A 109.5 . .
C31 C37 H37B 109.5 . .
C38 C37 H37B 109.5 . .
H37A C37 H37B 108.0 . .
C39 C38 C40 109.0(7) . .
C39 C38 C37 109.2(7) . .
C40 C38 C37 108.4(6) . .
C39 C38 H38A 110.1 . .
C40 C38 H38A 110.1 . .
C37 C38 H38A 110.1 . .
C33 C39 C38 111.8(8) . .
C33 C39 H39A 109.3 . .
C38 C39 H39A 109.3 . .
C33 C39 H39B 109.3 . .
C38 C39 H39B 109.3 . .
H39A C39 H39B 107.9 . .
C35A C40 C38 110.0(7) . .
C35A C40 H40A 109.7 . .
C38 C40 H40A 109.7 . .
C35A C40 H40B 109.7 . .
C38 C40 H40B 109.7 . .
H40A C40 H40B 108.2 . .
C46 C41 C50 109.3(7) . .
C46 C41 C42 105.5(7) . .
C50 C41 C42 109.4(6) . .
C46 C41 P30 107.8(5) . .
C50 C41 P30 110.0(6) . .
C42 C41 P30 114.6(5) . .
C43 C42 C41 110.2(6) . .
C43 C42 H42A 109.6 . .
C41 C42 H42A 109.6 . .
C43 C42 H42B 109.6 . .
C41 C42 H42B 109.6 . .
H42A C42 H42B 108.1 . .
C42 C43 C48 109.4(7) . .
C42 C43 C44 110.6(8) . .
C48 C43 C44 109.7(8) . .
C42 C43 H43A 109.0 . .
C48 C43 H43A 109.0 . .
C44 C43 H43A 109.0 . .
C45 C44 C43 109.0(7) . .
C45 C44 H44A 109.9 . .
C43 C44 H44A 109.9 . .
C45 C44 H44B 109.9 . .
C43 C44 H44B 109.9 . .
H44A C44 H44B 108.3 . .
C49 C45 C44 108.5(7) . .
C49 C45 C46 109.4(7) . .
C44 C45 C46 108.9(7) . .
C49 C45 H45A 110.0 . .
C44 C45 H45A 110.0 . .
C46 C45 H45A 110.0 . .
C41 C46 C45 111.5(7) . .
C41 C46 H46A 109.3 . .
C45 C46 H46A 109.3 . .
C41 C46 H46B 109.3 . .
C45 C46 H46B 109.3 . .
H46A C46 H46B 108.0 . .
C49 C47 C50 108.9(7) . .
C49 C47 C48 111.8(8) . .
C50 C47 C48 109.7(8) . .
C49 C47 H47A 108.8 . .
C50 C47 H47A 108.8 . .
C48 C47 H47A 108.8 . .
C43 C48 C47 107.6(7) . .
C43 C48 H48A 110.2 . .
C47 C48 H48A 110.2 . .
C43 C48 H48B 110.2 . .
C47 C48 H48B 110.2 . .
H48A C48 H48B 108.5 . .
C47 C49 C45 110.0(7) . .
C47 C49 H49A 109.7 . .
C45 C49 H49A 109.7 . .
C47 C49 H49B 109.7 . .
C45 C49 H49B 109.7 . .
H49A C49 H49B 108.2 . .
C47 C50 C41 110.7(7) . .
C47 C50 H50A 109.5 . .
C41 C50 H50A 109.5 . .
C47 C50 H50B 109.5 . .
C41 C50 H50B 109.5 . .
H50A C50 H50B 108.1 . .
C52 C51 P30 115.8(6) . .
C52 C51 H51A 108.3 . .
P30 C51 H51A 108.3 . .
C52 C51 H51B 108.3 . .
P30 C51 H51B 108.3 . .
H51A C51 H51B 107.4 . .
C53 C52 C51 112.6(8) . .
C53 C52 H52A 109.1 . .
C51 C52 H52A 109.1 . .
C53 C52 H52B 109.1 . .
C51 C52 H52B 109.1 . .
H52A C52 H52B 107.8 . .
C54 C53 C52 112.8(8) . .
C54 C53 H53A 109.0 . .
C52 C53 H53A 109.0 . .
C54 C53 H53B 109.0 . .
C52 C53 H53B 109.0 . .
H53A C53 H53B 107.8 . .
C53 C54 H54A 109.5 . .
C53 C54 H54B 109.5 . .
H54A C54 H54B 109.5 . .
C53 C54 H54C 109.5 . .
H54A C54 H54C 109.5 . .
H54B C54 H54C 109.5 . .
C61 Pd61 Cl62 88.1(2) . .
C61 Pd61 Cl61 87.6(2) . .
Cl62 Pd61 Cl61 173.20(7) . .
C61 Pd61 P90 178.5(2) . .
Cl62 Pd61 P90 91.43(7) . .
Cl61 Pd61 P90 93.01(7) . .
N62 C61 N65 105.8(6) . .
N62 C61 Pd61 130.1(6) . .
N65 C61 Pd61 124.0(5) . .
C61 N62 C63 111.2(7) . .
C61 N62 C66 123.5(6) . .
C63 N62 C66 125.2(6) . .
C64 C63 N62 107.2(7) . .
C64 C63 H63A 126.4 . .
N62 C63 H63A 126.4 . .
C63 C64 N65 107.1(7) . .
C63 C64 H64A 126.5 . .
N65 C64 H64A 126.5 . .
C61 N65 C64 108.8(6) . .
C61 N65 C78 125.5(6) . .
C64 N65 C78 125.0(6) . .
C67 C66 N62 117.9(7) . .
C67 C66 C71 122.8(8) . .
N62 C66 C71 119.2(7) . .
C66 C67 C68 117.0(8) . .
C66 C67 C72 124.4(8) . .
C68 C67 C72 118.6(8) . .
C69 C68 C67 120.7(9) . .
C69 C68 H68A 119.7 . .
C67 C68 H68A 119.7 . .
C68 C69 C70 119.7(8) . .
C68 C69 H69A 120.2 . .
C70 C69 H69A 120.2 . .
C71 C70 C69 122.0(8) . .
C71 C70 H70A 119.0 . .
C69 C70 H70A 119.0 . .
C70 C71 C66 117.5(8) . .
C70 C71 C75 122.0(8) . .
C66 C71 C75 120.3(7) . .
C67 C72 C74 109.6(7) . .
C67 C72 C73 115.0(8) . .
C74 C72 C73 108.5(8) . .
C67 C72 H72A 107.8 . .
C74 C72 H72A 107.8 . .
C73 C72 H72A 107.8 . .
C72 C73 H73A 109.5 . .
C72 C73 H73B 109.5 . .
H73A C73 H73B 109.5 . .
C72 C73 H73C 109.5 . .
H73A C73 H73C 109.5 . .
H73B C73 H73C 109.5 . .
C72 C74 H74A 109.5 . .
C72 C74 H74B 109.5 . .
H74A C74 H74B 109.5 . .
C72 C74 H74C 109.5 . .
H74A C74 H74C 109.5 . .
H74B C74 H74C 109.5 . .
C77 C75 C71 113.8(7) . .
C77 C75 C76 111.0(7) . .
C71 C75 C76 109.9(7) . .
C77 C75 H75A 107.3 . .
C71 C75 H75A 107.3 . .
C76 C75 H75A 107.3 . .
C75 C76 H76A 109.5 . .
C75 C76 H76B 109.5 . .
H76A C76 H76B 109.5 . .
C75 C76 H76C 109.5 . .
H76A C76 H76C 109.5 . .
H76B C76 H76C 109.5 . .
C75 C77 H77A 109.5 . .
C75 C77 H77B 109.5 . .
H77A C77 H77B 109.5 . .
C75 C77 H77C 109.5 . .
H77A C77 H77C 109.5 . .
H77B C77 H77C 109.5 . .
C83 C78 C79 122.3(8) . .
C83 C78 N65 118.7(7) . .
C79 C78 N65 119.0(8) . .
C80 C79 C78 118.4(8) . .
C80 C79 C84 121.4(8) . .
C78 C79 C84 119.9(8) . .
C79 C80 C81 120.4(8) . .
C79 C80 H80A 119.8 . .
C81 C80 H80A 119.8 . .
C80 C81 C82 120.3(9) . .
C80 C81 H81A 119.9 . .
C82 C81 H81A 119.9 . .
C83 C82 C81 120.5(9) . .
C83 C82 H82A 119.7 . .
C81 C82 H82A 119.7 . .
C78 C83 C82 117.8(7) . .
C78 C83 C87 123.5(7) . .
C82 C83 C87 118.6(8) . .
C86 C84 C79 110.9(8) . .
C86 C84 C85 109.6(8) . .
C79 C84 C85 111.4(8) . .
C86 C84 H84A 108.3 . .
C79 C84 H84A 108.3 . .
C85 C84 H84A 108.3 . .
C84 C85 H85A 109.5 . .
C84 C85 H85B 109.5 . .
H85A C85 H85B 109.5 . .
C84 C85 H85C 109.5 . .
H85A C85 H85C 109.5 . .
H85B C85 H85C 109.5 . .
C84 C86 H86A 109.5 . .
C84 C86 H86B 109.5 . .
H86A C86 H86B 109.5 . .
C84 C86 H86C 109.5 . .
H86A C86 H86C 109.5 . .
H86B C86 H86C 109.5 . .
C83 C87 C89 114.9(7) . .
C83 C87 C88 110.3(6) . .
C89 C87 C88 109.3(7) . .
C83 C87 H87A 107.3 . .
C89 C87 H87A 107.3 . .
C88 C87 H87A 107.3 . .
C87 C88 H88A 109.5 . .
C87 C88 H88B 109.5 . .
H88A C88 H88B 109.5 . .
C87 C88 H88C 109.5 . .
H88A C88 H88C 109.5 . .
H88B C88 H88C 109.5 . .
C87 C89 H89A 109.5 . .
C87 C89 H89B 109.5 . .
H89A C89 H89B 109.5 . .
C87 C89 H89C 109.5 . .
H89A C89 H89C 109.5 . .
H89B C89 H89C 109.5 . .
C111 P90 C101 102.3(4) . .
C111 P90 C91 104.7(4) . .
C101 P90 C91 112.3(4) . .
C111 P90 Pd61 111.7(3) . .
C101 P90 Pd61 110.4(3) . .
C91 P90 Pd61 114.5(2) . .
C97 C91 C96 108.2(7) . .
C97 C91 C92 107.9(6) . .
C96 C91 C92 107.4(6) . .
C97 C91 P90 107.9(5) . .
C96 C91 P90 112.4(6) . .
C92 C91 P90 112.9(6) . .
C93 C92 C91 110.7(7) . .
C93 C92 H92A 109.5 . .
C91 C92 H92A 109.5 . .
C93 C92 H92B 109.5 . .
C91 C92 H92B 109.5 . .
H92A C92 H92B 108.1 . .
C92 C93 C99 109.8(7) . .
C92 C93 C94 110.0(8) . .
C99 C93 C94 108.1(9) . .
C92 C93 H93A 109.6 . .
C99 C93 H93A 109.6 . .
C94 C93 H93A 109.6 . .
C95 C94 C93 108.3(7) . .
C95 C94 H94A 110.0 . .
C93 C94 H94A 110.0 . .
C95 C94 H94B 110.0 . .
C93 C94 H94B 110.0 . .
H94A C94 H94B 108.4 . .
C96 C95 C94 111.3(8) . .
C96 C95 C100 108.6(7) . .
C94 C95 C100 110.2(8) . .
C96 C95 H95A 108.9 . .
C94 C95 H95A 108.9 . .
C100 C95 H95A 108.9 . .
C95 C96 C91 111.9(7) . .
C95 C96 H96A 109.2 . .
C91 C96 H96A 109.2 . .
C95 C96 H96B 109.2 . .
C91 C96 H96B 109.2 . .
H96A C96 H96B 107.9 . .
C91 C97 C98 111.0(7) . .
C91 C97 H97A 109.4 . .
C98 C97 H97A 109.4 . .
C91 C97 H97B 109.4 . .
C98 C97 H97B 109.4 . .
H97A C97 H97B 108.0 . .
C99 C98 C97 109.5(7) . .
C99 C98 C100 109.1(8) . .
C97 C98 C100 109.9(8) . .
C99 C98 H98A 109.4 . .
C97 C98 H98A 109.4 . .
C100 C98 H98A 109.4 . .
C98 C99 C93 110.3(7) . .
C98 C99 H99A 109.6 . .
C93 C99 H99A 109.6 . .
C98 C99 H99B 109.6 . .
C93 C99 H99B 109.6 . .
H99A C99 H99B 108.1 . .
C95 C100 C98 108.3(8) . .
C95 C100 H10E 110.0 . .
C98 C100 H10E 110.0 . .
C95 C100 H10F 110.0 . .
C98 C100 H10F 110.0 . .
H10E C100 H10F 108.4 . .
C102 C101 C106 109.8(8) . .
C102 C101 C110 107.8(8) . .
C106 C101 C110 105.1(7) . .
C102 C101 P90 115.1(6) . .
C106 C101 P90 110.3(5) . .
C110 C101 P90 108.1(6) . .
C103 C102 C101 109.5(8) . .
C103 C102 H10G 109.8 . .
C101 C102 H10G 109.8 . .
C103 C102 H10H 109.8 . .
C101 C102 H10H 109.8 . .
H10G C102 H10H 108.2 . .
C109 C103 C102 109.6(12) . .
C109 C103 C104 108.7(11) . .
C102 C103 C104 111.6(11) . .
C109 C103 H10B 109.0 . .
C102 C103 H10B 109.0 . .
C104 C103 H10B 109.0 . .
C105 C104 C103 108.7(10) . .
C105 C104 H10I 110.0 . .
C103 C104 H10I 110.0 . .
C105 C104 H10J 110.0 . .
C103 C104 H10J 110.0 . .
H10I C104 H10J 108.3 . .
C107 C105 C104 113.0(10) . .
C107 C105 C106 108.8(9) . .
C104 C105 C106 107.7(9) . .
C107 C105 H10C 109.1 . .
C104 C105 H10C 109.1 . .
C106 C105 H10C 109.1 . .
C101 C106 C105 111.4(7) . .
C101 C106 H10K 109.4 . .
C105 C106 H10K 109.4 . .
C101 C106 H10L 109.4 . .
C105 C106 H10L 109.4 . .
H10K C106 H10L 108.0 . .
C105 C107 C108 110.3(9) . .
C105 C107 H10M 109.6 . .
C108 C107 H10M 109.6 . .
C105 C107 H10N 109.6 . .
C108 C107 H10N 109.6 . .
H10M C107 H10N 108.1 . .
C107 C108 C110 110.4(9) . .
C107 C108 C109 109.3(10) . .
C110 C108 C109 107.4(9) . .
C107 C108 H10D 109.9 . .
C110 C108 H10D 109.9 . .
C109 C108 H10D 109.9 . .
C103 C109 C108 110.0(9) . .
C103 C109 H10O 109.7 . .
C108 C109 H10O 109.7 . .
C103 C109 H10P 109.7 . .
C108 C109 H10P 109.7 . .
H10O C109 H10P 108.2 . .
C108 C110 C101 111.1(8) . .
C108 C110 H11J 109.4 . .
C101 C110 H11J 109.4 . .
C108 C110 H11K 109.4 . .
C101 C110 H11K 109.4 . .
H11J C110 H11K 108.0 . .
C112 C111 P90 116.0(5) . .
C112 C111 H11D 108.3 . .
P90 C111 H11D 108.3 . .
C112 C111 H11E 108.3 . .
P90 C111 H11E 108.3 . .
H11D C111 H11E 107.4 . .
C113 C112 C111 110.9(7) . .
C113 C112 H11F 109.5 . .
C111 C112 H11F 109.5 . .
C113 C112 H11G 109.5 . .
C111 C112 H11G 109.5 . .
H11F C112 H11G 108.0 . .
C114 C113 C112 113.7(8) . .
C114 C113 H11H 108.8 . .
C112 C113 H11H 108.8 . .
C114 C113 H11I 108.8 . .
C112 C113 H11I 108.8 . .
H11H C113 H11I 107.7 . .
C113 C114 H11A 109.5 . .
C113 C114 H11B 109.5 . .
H11A C114 H11B 109.5 . .
C113 C114 H11C 109.5 . .
H11A C114 H11C 109.5 . .
H11B C114 H11C 109.5 . .
Cl4 C201 C201 78(3) . 2_566
Cl4 C201 Cl5 152(3) . .
C201 C201 Cl5 75(3) 2_566 .
Cl4 C201 Cl5 23.4(8) . 2_566
C201 C201 Cl5 54(2) 2_566 2_566
Cl5 C201 Cl5 129(2) . 2_566
Cl4 C201 Cl4 127(2) . 2_566
C201 C201 Cl4 49(2) 2_566 2_566
Cl5 C201 Cl4 26.2(7) . 2_566
Cl5 C201 Cl4 103.2(18) 2_566 2_566
Cl5 Cl4 C201 113(2) 2_566 .
Cl5 Cl4 C201 59.6(15) 2_566 2_566
C201 Cl4 C201 53(2) . 2_566
Cl4 Cl5 C201 94.2(17) 2_566 .
Cl4 Cl5 C201 43.8(14) 2_566 2_566
C201 Cl5 C201 51(2) . 2_566
Cl7 C202 Cl6 120.2(12) . .
Cl9 C203 Cl8 119.3(13) . .

loop_
_geom_bond_atom_site_label_1
_geom_bond_atom_site_label_2
_geom_bond_distance
_geom_bond_site_symmetry_2
Pd1 C1 2.040(8) .
Pd1 Cl2 2.293(2) .
Pd1 Cl1 2.3248(19) .
Pd1 P30 2.3671(19) .
C1 N5 1.340(10) .
C1 N2 1.356(10) .
N2 C3 1.407(10) .
N2 C6 1.436(10) .
C3 C4 1.301(12) .
C3 H3A 0.9500 .
C4 N5 1.403(10) .
C4 H4A 0.9500 .
N5 C18 1.440(10) .
C6 C7 1.431(12) .
C6 C11 1.410(10) .
C7 C8 1.402(12) .
C7 C12 1.515(12) .
C8 C9 1.377(13) .
C8 H8A 0.9500 .
C9 C10 1.349(14) .
C9 H9A 0.9500 .
C10 C11 1.421(12) .
C10 H10A 0.9500 .
C11 C15 1.509(12) .
C12 C14 1.509(13) .
C12 C13 1.516(13) .
C12 H12A 1.0000 .
C13 H13A 0.9800 .
C13 H13B 0.9800 .
C13 H13C 0.9800 .
C14 H14A 0.9800 .
C14 H14B 0.9800 .
C14 H14C 0.9800 .
C15 C16 1.524(14) .
C15 C17 1.539(13) .
C15 H15A 1.0000 .
C16 H16A 0.9800 .
C16 H16B 0.9800 .
C16 H16C 0.9800 .
C17 H17A 0.9800 .
C17 H17B 0.9800 .
C17 H17C 0.9800 .
C18 C19 1.406(11) .
C18 C23 1.409(12) .
C19 C20 1.397(12) .
C19 C24 1.486(13) .
C20 C21 1.420(15) .
C20 H20A 0.9500 .
C21 C22 1.345(15) .
C21 H21A 0.9500 .
C22 C23 1.419(14) .
C22 H22A 0.9500 .
C23 C27 1.522(13) .
C24 C26 1.537(12) .
C24 C25 1.537(11) .
C24 H24A 1.0000 .
C25 H25A 0.9800 .
C25 H25B 0.9800 .
C25 H25C 0.9800 .
C26 H26A 0.9800 .
C26 H26B 0.9800 .
C26 H26C 0.9800 .
C27 C29 1.514(14) .
C27 C28 1.562(14) .
C27 H27A 1.0000 .
C28 H28A 0.9800 .
C28 H28B 0.9800 .
C28 H28C 0.9800 .
C29 H29A 0.9800 .
C29 H29B 0.9800 .
C29 H29C 0.9800 .
P30 C51 1.848(7) .
P30 C31 1.871(8) .
P30 C41 1.886(8) .
C31 C37 1.539(12) .
C31 C32 1.537(10) .
C31 C36 1.565(10) .
C32 C33 1.552(13) .
C32 H32A 0.9900 .
C32 H32B 0.9900 .
C33 C39 1.491(14) .
C33 C34 1.555(12) .
C33 H33A 1.0000 .
C34 C35A 1.533(12) .
C34 H34A 0.9900 .
C34 H34B 0.9900 .
C35A C40 1.515(13) .
C35A C36 1.542(11) .
C35A H35A 1.0000 .
C36 H36A 0.9900 .
C36 H36B 0.9900 .
C37 C38 1.556(11) .
C37 H37A 0.9900 .
C37 H37B 0.9900 .
C38 C39 1.512(13) .
C38 C40 1.543(11) .
C38 H38A 1.0000 .
C39 H39A 0.9900 .
C39 H39B 0.9900 .
C40 H40A 0.9900 .
C40 H40B 0.9900 .
C41 C46 1.528(11) .
C41 C50 1.517(10) .
C41 C42 1.573(10) .
C42 C43 1.502(13) .
C42 H42A 0.9900 .
C42 H42B 0.9900 .
C43 C48 1.552(13) .
C43 C44 1.537(14) .
C43 H43A 1.0000 .
C44 C45 1.536(13) .
C44 H44A 0.9900 .
C44 H44B 0.9900 .
C45 C49 1.523(11) .
C45 C46 1.533(13) .
C45 H45A 1.0000 .
C46 H46A 0.9900 .
C46 H46B 0.9900 .
C47 C49 1.515(13) .
C47 C50 1.516(12) .
C47 C48 1.525(13) .
C47 H47A 1.0000 .
C48 H48A 0.9900 .
C48 H48B 0.9900 .
C49 H49A 0.9900 .
C49 H49B 0.9900 .
C50 H50A 0.9900 .
C50 H50B 0.9900 .
C51 C52 1.569(13) .
C51 H51A 0.9900 .
C51 H51B 0.9900 .
C52 C53 1.529(11) .
C52 H52A 0.9900 .
C52 H52B 0.9900 .
C53 C54 1.492(13) .
C53 H53A 0.9900 .
C53 H53B 0.9900 .
C54 H54A 0.9800 .
C54 H54B 0.9800 .
C54 H54C 0.9800 .
Pd61 C61 2.037(7) .
Pd61 Cl62 2.303(2) .
Pd61 Cl61 2.320(2) .
Pd61 P90 2.3659(19) .
C61 N62 1.339(10) .
C61 N65 1.379(10) .
N62 C63 1.380(9) .
N62 C66 1.431(10) .
C63 C64 1.348(12) .
C63 H63A 0.9500 .
C64 N65 1.405(9) .
C64 H64A 0.9500 .
N65 C78 1.424(10) .
C66 C67 1.371(12) .
C66 C71 1.418(11) .
C67 C68 1.442(13) .
C67 C72 1.516(12) .
C68 C69 1.364(14) .
C68 H68A 0.9500 .
C69 C70 1.400(14) .
C69 H69A 0.9500 .
C70 C71 1.361(12) .
C70 H70A 0.9500 .
C71 C75 1.525(11) .
C72 C74 1.544(13) .
C72 C73 1.560(13) .
C72 H72A 1.0000 .
C73 H73A 0.9800 .
C73 H73B 0.9800 .
C73 H73C 0.9800 .
C74 H74A 0.9800 .
C74 H74B 0.9800 .
C74 H74C 0.9800 .
C75 C77 1.530(11) .
C75 C76 1.529(11) .
C75 H75A 1.0000 .
C76 H76A 0.9800 .
C76 H76B 0.9800 .
C76 H76C 0.9800 .
C77 H77A 0.9800 .
C77 H77B 0.9800 .
C77 H77C 0.9800 .
C78 C83 1.400(12) .
C78 C79 1.397(11) .
C79 C80 1.390(13) .
C79 C84 1.528(13) .
C80 C81 1.386(14) .
C80 H80A 0.9500 .
C81 C82 1.402(13) .
C81 H81A 0.9500 .
C82 C83 1.390(12) .
C82 H82A 0.9500 .
C83 C87 1.524(11) .
C84 C86 1.516(15) .
C84 C85 1.567(13) .
C84 H84A 1.0000 .
C85 H85A 0.9800 .
C85 H85B 0.9800 .
C85 H85C 0.9800 .
C86 H86A 0.9800 .
C86 H86B 0.9800 .
C86 H86C 0.9800 .
C87 C89 1.517(12) .
C87 C88 1.531(11) .
C87 H87A 1.0000 .
C88 H88A 0.9800 .
C88 H88B 0.9800 .
C88 H88C 0.9800 .
C89 H89A 0.9800 .
C89 H89B 0.9800 .
C89 H89C 0.9800 .
P90 C111 1.841(7) .
P90 C101 1.873(8) .
P90 C91 1.886(8) .
C91 C97 1.527(11) .
C91 C96 1.542(11) .
C91 C92 1.547(11) .
C92 C93 1.520(13) .
C92 H92A 0.9900 .
C92 H92B 0.9900 .
C93 C99 1.534(13) .
C93 C94 1.573(15) .
C93 H93A 1.0000 .
C94 C95 1.487(14) .
C94 H94A 0.9900 .
C94 H94B 0.9900 .
C95 C96 1.514(12) .
C95 C100 1.554(14) .
C95 H95A 1.0000 .
C96 H96A 0.9900 .
C96 H96B 0.9900 .
C97 C98 1.539(11) .
C97 H97A 0.9900 .
C97 H97B 0.9900 .
C98 C99 1.501(13) .
C98 C100 1.537(12) .
C98 H98A 1.0000 .
C99 H99A 0.9900 .
C99 H99B 0.9900 .
C100 H10E 0.9900 .
C100 H10F 0.9900 .
C101 C102 1.527(12) .
C101 C106 1.545(11) .
C101 C110 1.561(13) .
C102 C103 1.533(15) .
C102 H10G 0.9900 .
C102 H10H 0.9900 .
C103 C109 1.52(2) .
C103 C104 1.52(2) .
C103 H10B 1.0000 .
C104 C105 1.512(16) .
C104 H10I 0.9900 .
C104 H10J 0.9900 .
C105 C107 1.450(17) .
C105 C106 1.558(13) .
C105 H10C 1.0000 .
C106 H10K 0.9900 .
C106 H10L 0.9900 .
C107 C108 1.506(14) .
C107 H10M 0.9900 .
C107 H10N 0.9900 .
C108 C110 1.538(13) .
C108 C109 1.527(18) .
C108 H10D 1.0000 .
C109 H10O 0.9900 .
C109 H10P 0.9900 .
C110 H11J 0.9900 .
C110 H11K 0.9900 .
C111 C112 1.553(11) .
C111 H11D 0.9900 .
C111 H11E 0.9900 .
C112 C113 1.545(11) .
C112 H11F 0.9900 .
C112 H11G 0.9900 .
C113 C114 1.507(13) .
C113 H11H 0.9900 .
C113 H11I 0.9900 .
C114 H11A 0.9800 .
C114 H11B 0.9800 .
C114 H11C 0.9800 .
C201 Cl4 1.38(4) .
C201 C201 1.47(7) 2_566
C201 Cl5 1.55(4) .
C201 Cl5 1.84(4) 2_566
C201 Cl4 1.79(4) 2_566
Cl4 Cl5 0.793(12) 2_566
Cl4 C201 1.79(4) 2_566
Cl5 Cl4 0.793(12) 2_566
Cl5 C201 1.84(4) 2_566
C202 Cl7 1.666(16) .
C202 Cl6 1.649(15) .
C203 Cl9 1.709(16) .
C203 Cl8 1.647(16) .

loop_
_geom_torsion_atom_site_label_1
_geom_torsion_atom_site_label_2
_geom_torsion_atom_site_label_3
_geom_torsion_atom_site_label_4
_geom_torsion
_geom_torsion_site_symmetry_1
_geom_torsion_site_symmetry_4
Cl2 Pd1 C1 N5 -85.1(7) . .
Cl1 Pd1 C1 N5 92.1(7) . .
P30 Pd1 C1 N5 -71(5) . .
Cl2 Pd1 C1 N2 95.9(6) . .
Cl1 Pd1 C1 N2 -86.9(6) . .
P30 Pd1 C1 N2 110(5) . .
N5 C1 N2 C3 -0.2(8) . .
Pd1 C1 N2 C3 179.0(5) . .
N5 C1 N2 C6 174.0(7) . .
Pd1 C1 N2 C6 -6.8(11) . .
C1 N2 C3 C4 0.4(9) . .
C6 N2 C3 C4 -173.8(7) . .
N2 C3 C4 N5 -0.4(9) . .
N2 C1 N5 C4 -0.1(8) . .
Pd1 C1 N5 C4 -179.2(6) . .
N2 C1 N5 C18 -176.5(7) . .
Pd1 C1 N5 C18 4.4(11) . .
C3 C4 N5 C1 0.3(9) . .
C3 C4 N5 C18 176.6(7) . .
C1 N2 C6 C7 92.9(9) . .
C3 N2 C6 C7 -93.7(9) . .
C1 N2 C6 C11 -85.9(10) . .
C3 N2 C6 C11 87.4(10) . .
C11 C6 C7 C8 2.4(12) . .
N2 C6 C7 C8 -176.4(7) . .
C11 C6 C7 C12 -175.1(7) . .
N2 C6 C7 C12 6.1(11) . .
C6 C7 C8 C9 -0.1(13) . .
C12 C7 C8 C9 177.3(8) . .
C7 C8 C9 C10 -3.3(15) . .
C8 C9 C10 C11 4.5(16) . .
C7 C6 C11 C10 -1.3(12) . .
N2 C6 C11 C10 177.5(8) . .
C7 C6 C11 C15 174.2(7) . .
N2 C6 C11 C15 -7.0(12) . .
C9 C10 C11 C6 -2.2(14) . .
C9 C10 C11 C15 -177.7(9) . .
C8 C7 C12 C14 -89.7(10) . .
C6 C7 C12 C14 87.6(10) . .
C8 C7 C12 C13 33.2(11) . .
C6 C7 C12 C13 -149.5(8) . .
C6 C11 C15 C16 -90.3(10) . .
C10 C11 C15 C16 84.9(11) . .
C6 C11 C15 C17 147.2(8) . .
C10 C11 C15 C17 -37.5(12) . .
C1 N5 C18 C19 -88.3(9) . .
C4 N5 C18 C19 95.9(9) . .
C1 N5 C18 C23 93.5(9) . .
C4 N5 C18 C23 -82.3(10) . .
C23 C18 C19 C20 -2.0(11) . .
N5 C18 C19 C20 179.9(7) . .
C23 C18 C19 C24 172.1(7) . .
N5 C18 C19 C24 -6.0(11) . .
C18 C19 C20 C21 -0.3(12) . .
C24 C19 C20 C21 -174.5(8) . .
C19 C20 C21 C22 3.4(13) . .
C20 C21 C22 C23 -4.0(13) . .
C21 C22 C23 C18 1.7(12) . .
C21 C22 C23 C27 175.0(8) . .
C19 C18 C23 C22 1.4(11) . .
N5 C18 C23 C22 179.5(7) . .
C19 C18 C23 C27 -171.6(7) . .
N5 C18 C23 C27 6.5(11) . .
C18 C19 C24 C26 149.8(7) . .
C20 C19 C24 C26 -36.4(10) . .
C18 C19 C24 C25 -86.9(9) . .
C20 C19 C24 C25 86.9(9) . .
C22 C23 C27 C29 43.9(11) . .
C18 C23 C27 C29 -143.4(9) . .
C22 C23 C27 C28 -79.1(11) . .
C18 C23 C27 C28 93.7(10) . .
C1 Pd1 P30 C51 -39(5) . .
Cl2 Pd1 P30 C51 -24.2(3) . .
Cl1 Pd1 P30 C51 158.7(3) . .
C1 Pd1 P30 C31 -157(5) . .
Cl2 Pd1 P30 C31 -142.9(3) . .
Cl1 Pd1 P30 C31 40.0(3) . .
C1 Pd1 P30 C41 76(5) . .
Cl2 Pd1 P30 C41 90.2(3) . .
Cl1 Pd1 P30 C41 -86.9(3) . .
C51 P30 C31 C37 -83.9(5) . .
C41 P30 C31 C37 163.0(5) . .
Pd1 P30 C31 C37 39.3(5) . .
C51 P30 C31 C32 35.7(7) . .
C41 P30 C31 C32 -77.4(7) . .
Pd1 P30 C31 C32 158.9(5) . .
C51 P30 C31 C36 157.8(6) . .
C41 P30 C31 C36 44.7(7) . .
Pd1 P30 C31 C36 -79.1(6) . .
C37 C31 C32 C33 -57.3(9) . .
C36 C31 C32 C33 59.7(10) . .
P30 C31 C32 C33 -175.4(6) . .
C31 C32 C33 C39 59.0(9) . .
C31 C32 C33 C34 -60.3(10) . .
C39 C33 C34 C35A -57.5(10) . .
C32 C33 C34 C35A 60.9(10) . .
C33 C34 C35A C40 59.1(10) . .
C33 C34 C35A C36 -62.8(10) . .
C40 C35A C36 C31 -57.0(9) . .
C34 C35A C36 C31 63.1(9) . .
C37 C31 C36 C35A 56.3(8) . .
C32 C31 C36 C35A -60.7(9) . .
P30 C31 C36 C35A 173.1(6) . .
C32 C31 C37 C38 56.3(8) . .
C36 C31 C37 C38 -59.6(8) . .
P30 C31 C37 C38 179.6(5) . .
C31 C37 C38 C39 -57.5(9) . .
C31 C37 C38 C40 61.2(9) . .
C32 C33 C39 C38 -60.1(9) . .
C34 C33 C39 C38 57.7(9) . .
C40 C38 C39 C33 -58.4(10) . .
C37 C38 C39 C33 59.9(9) . .
C36 C35A C40 C38 58.5(9) . .
C34 C35A C40 C38 -60.8(9) . .
C39 C38 C40 C35A 59.6(9) . .
C37 C38 C40 C35A -59.2(9) . .
C51 P30 C41 C46 49.7(6) . .
C31 P30 C41 C46 161.7(5) . .
Pd1 P30 C41 C46 -69.2(5) . .
C51 P30 C41 C50 168.8(5) . .
C31 P30 C41 C50 -79.2(6) . .
Pd1 P30 C41 C50 49.9(6) . .
C51 P30 C41 C42 -67.5(6) . .
C31 P30 C41 C42 44.6(7) . .
Pd1 P30 C41 C42 173.7(5) . .
C46 C41 C42 C43 60.9(8) . .
C50 C41 C42 C43 -56.6(9) . .
P30 C41 C42 C43 179.3(6) . .
C41 C42 C43 C48 59.6(10) . .
C41 C42 C43 C44 -61.4(9) . .
C42 C43 C44 C45 59.0(9) . .
C48 C43 C44 C45 -61.8(9) . .
C43 C44 C45 C49 61.3(9) . .
C43 C44 C45 C46 -57.8(9) . .
C50 C41 C46 C45 56.1(9) . .
C42 C41 C46 C45 -61.5(8) . .
P30 C41 C46 C45 175.6(5) . .
C49 C45 C46 C41 -56.5(9) . .
C44 C45 C46 C41 62.0(9) . .
C42 C43 C48 C47 -62.5(10) . .
C44 C43 C48 C47 59.1(10) . .
C49 C47 C48 C43 -58.4(10) . .
C50 C47 C48 C43 62.5(10) . .
C50 C47 C49 C45 -61.3(9) . .
C48 C47 C49 C45 60.1(10) . .
C44 C45 C49 C47 -60.0(9) . .
C46 C45 C49 C47 58.8(9) . .
C49 C47 C50 C41 61.4(9) . .
C48 C47 C50 C41 -61.2(9) . .
C46 C41 C50 C47 -58.4(9) . .
C42 C41 C50 C47 56.6(9) . .
P30 C41 C50 C47 -176.7(6) . .
C31 P30 C51 C52 67.1(7) . .
C41 P30 C51 C52 -174.4(6) . .
Pd1 P30 C51 C52 -59.1(6) . .
P30 C51 C52 C53 156.5(6) . .
C51 C52 C53 C54 64.6(11) . .
Cl62 Pd61 C61 N62 -75.4(7) . .
Cl61 Pd61 C61 N62 99.3(7) . .
P90 Pd61 C61 N62 -145(9) . .
Cl62 Pd61 C61 N65 108.4(6) . .
Cl61 Pd61 C61 N65 -76.9(6) . .
P90 Pd61 C61 N65 39(10) . .
N65 C61 N62 C63 -0.2(8) . .
Pd61 C61 N62 C63 -176.9(5) . .
N65 C61 N62 C66 -177.3(6) . .
Pd61 C61 N62 C66 5.9(10) . .
C61 N62 C63 C64 -0.6(8) . .
C66 N62 C63 C64 176.5(7) . .
N62 C63 C64 N65 1.2(8) . .
N62 C61 N65 C64 0.9(8) . .
Pd61 C61 N65 C64 177.9(5) . .
N62 C61 N65 C78 171.3(7) . .
Pd61 C61 N65 C78 -11.8(10) . .
C63 C64 N65 C61 -1.3(8) . .
C63 C64 N65 C78 -171.7(7) . .
C61 N62 C66 C67 97.3(9) . .
C63 N62 C66 C67 -79.4(9) . .
C61 N62 C66 C71 -81.6(9) . .
C63 N62 C66 C71 101.6(8) . .
N62 C66 C67 C68 -173.1(7) . .
C71 C66 C67 C68 5.8(11) . .
N62 C66 C67 C72 8.8(11) . .
C71 C66 C67 C72 -172.3(7) . .
C66 C67 C68 C69 -1.1(12) . .
C72 C67 C68 C69 177.1(8) . .
C67 C68 C69 C70 -3.7(13) . .
C68 C69 C70 C71 4.0(13) . .
C69 C70 C71 C66 0.5(12) . .
C69 C70 C71 C75 -174.9(7) . .
C67 C66 C71 C70 -5.6(11) . .
N62 C66 C71 C70 173.3(7) . .
C67 C66 C71 C75 169.9(7) . .
N62 C66 C71 C75 -11.2(10) . .
C66 C67 C72 C74 94.1(11) . .
C68 C67 C72 C74 -84.0(10) . .
C66 C67 C72 C73 -143.4(9) . .
C68 C67 C72 C73 38.6(11) . .
C70 C71 C75 C77 -27.3(11) . .
C66 C71 C75 C77 157.5(7) . .
C70 C71 C75 C76 97.8(9) . .
C66 C71 C75 C76 -77.4(9) . .
C61 N65 C78 C83 101.4(9) . .
C64 N65 C78 C83 -89.7(9) . .
C61 N65 C78 C79 -78.5(9) . .
C64 N65 C78 C79 90.4(9) . .
C83 C78 C79 C80 -3.2(12) . .
N65 C78 C79 C80 176.6(7) . .
C83 C78 C79 C84 171.0(7) . .
N65 C78 C79 C84 -9.1(11) . .
C78 C79 C80 C81 -0.8(12) . .
C84 C79 C80 C81 -175.0(8) . .
C79 C80 C81 C82 3.9(14) . .
C80 C81 C82 C83 -3.1(13) . .
C79 C78 C83 C82 4.0(11) . .
N65 C78 C83 C82 -175.9(7) . .
C79 C78 C83 C87 -172.7(7) . .
N65 C78 C83 C87 7.4(11) . .
C81 C82 C83 C78 -0.8(12) . .
C81 C82 C83 C87 176.1(7) . .
C80 C79 C84 C86 82.8(10) . .
C78 C79 C84 C86 -91.3(10) . .
C80 C79 C84 C85 -39.6(11) . .
C78 C79 C84 C85 146.3(8) . .
C78 C83 C87 C89 -146.5(8) . .
C82 C83 C87 C89 36.8(10) . .
C78 C83 C87 C88 89.4(9) . .
C82 C83 C87 C88 -87.3(9) . .
C61 Pd61 P90 C111 48(9) . .
Cl62 Pd61 P90 C111 -21.4(3) . .
Cl61 Pd61 P90 C111 163.8(3) . .
C61 Pd61 P90 C101 162(9) . .
Cl62 Pd61 P90 C101 91.8(3) . .
Cl61 Pd61 P90 C101 -83.0(3) . .
C61 Pd61 P90 C91 -71(9) . .
Cl62 Pd61 P90 C91 -140.2(3) . .
Cl61 Pd61 P90 C91 44.9(3) . .
C111 P90 C91 C97 -87.3(6) . .
C101 P90 C91 C97 162.4(5) . .
Pd61 P90 C91 C97 35.4(6) . .
C111 P90 C91 C96 31.9(6) . .
C101 P90 C91 C96 -78.4(6) . .
Pd61 P90 C91 C96 154.6(5) . .
C111 P90 C91 C92 153.5(5) . .
C101 P90 C91 C92 43.3(6) . .
Pd61 P90 C91 C92 -83.7(6) . .
C97 C91 C92 C93 58.6(8) . .
C96 C91 C92 C93 -57.8(9) . .
P90 C91 C92 C93 177.7(6) . .
C91 C92 C93 C99 -58.9(10) . .
C91 C92 C93 C94 59.9(9) . .
C92 C93 C94 C95 -59.2(10) . .
C99 C93 C94 C95 60.7(10) . .
C93 C94 C95 C96 58.9(10) . .
C93 C94 C95 C100 -61.6(10) . .
C94 C95 C96 C91 -60.4(10) . .
C100 C95 C96 C91 61.0(10) . .
C97 C91 C96 C95 -58.9(9) . .
C92 C91 C96 C95 57.4(9) . .
P90 C91 C96 C95 -177.9(6) . .
C96 C91 C97 C98 57.1(9) . .
C92 C91 C97 C98 -58.8(9) . .
P90 C91 C97 C98 178.9(6) . .
C91 C97 C98 C99 60.1(9) . .
C91 C97 C98 C100 -59.8(9) . .
C97 C98 C99 C93 -58.8(10) . .
C100 C98 C99 C93 61.5(10) . .
C92 C93 C99 C98 59.0(11) . .
C94 C93 C99 C98 -61.0(9) . .
C96 C95 C100 C98 -60.5(10) . .
C94 C95 C100 C98 61.6(10) . .
C99 C98 C100 C95 -59.9(10) . .
C97 C98 C100 C95 60.2(10) . .
C111 P90 C101 C102 -67.3(8) . .
C91 P90 C101 C102 44.5(8) . .
Pd61 P90 C101 C102 173.7(6) . .
C111 P90 C101 C106 167.8(6) . .
C91 P90 C101 C106 -80.5(7) . .
Pd61 P90 C101 C106 48.7(7) . .
C111 P90 C101 C110 53.3(7) . .
C91 P90 C101 C110 165.1(6) . .
Pd61 P90 C101 C110 -65.8(6) . .
C106 C101 C102 C103 -54.8(12) . .
C110 C101 C102 C103 59.1(12) . .
P90 C101 C102 C103 179.9(9) . .
C101 C102 C103 C109 -61.4(12) . .
C101 C102 C103 C104 59.1(15) . .
C109 C103 C104 C105 58.0(13) . .
C102 C103 C104 C105 -63.0(16) . .
C103 C104 C105 C107 -58.9(13) . .
C103 C104 C105 C106 61.4(14) . .
C102 C101 C106 C105 56.8(11) . .
C110 C101 C106 C105 -58.9(10) . .
P90 C101 C106 C105 -175.3(7) . .
C107 C105 C106 C101 63.0(11) . .
C104 C105 C106 C101 -59.9(12) . .
C104 C105 C107 C108 58.5(12) . .
C106 C105 C107 C108 -61.1(11) . .
C105 C107 C108 C110 60.4(13) . .
C105 C107 C108 C109 -57.4(11) . .
C102 C103 C109 C108 62.2(12) . .
C104 C103 C109 C108 -60.0(12) . .
C107 C108 C109 C103 59.1(12) . .
C110 C108 C109 C103 -60.7(12) . .
C107 C108 C110 C101 -58.9(13) . .
C109 C108 C110 C101 60.2(11) . .
C102 C101 C110 C108 -60.0(11) . .
C106 C101 C110 C108 57.1(10) . .
P90 C101 C110 C108 174.9(7) . .
C101 P90 C111 C112 -178.3(6) . .
C91 P90 C111 C112 64.4(6) . .
Pd61 P90 C111 C112 -60.2(6) . .
P90 C111 C112 C113 163.3(6) . .
C111 C112 C113 C114 177.2(8) . .
C201 C201 Cl4 Cl5 6(4) 2_566 2_566
Cl5 C201 Cl4 Cl5 11(8) . 2_566
Cl4 C201 Cl4 Cl5 6(4) 2_566 2_566
Cl5 C201 Cl4 C201 6(4) . 2_566
Cl5 C201 Cl4 C201 -6(4) 2_566 2_566
Cl4 C201 Cl4 C201 0.000(6) 2_566 2_566
Cl4 C201 Cl5 Cl4 -11(7) . 2_566
C201 C201 Cl5 Cl4 -5(3) 2_566 2_566
Cl5 C201 Cl5 Cl4 -5(3) 2_566 2_566
Cl4 C201 Cl5 C201 -6(4) . 2_566
Cl5 C201 Cl5 C201 0.000(6) 2_566 2_566
Cl4 C201 Cl5 C201 5(3) 2_566 2_566
